data_4302463
loop_
_publ_author_name
'Pampa Mukherjee'
'Michael G. B. Drew'
'Carlos J. G\'omez-Garc\'ia'
'Ashutosh Ghosh'

_publ_section_title
;
The Crucial Role of Polyatomic Anions in Molecular Architecture: Structural
And Magnetic Versatility of Five Nickel(II) Complexes Derived from A
N,N,O-Donor Schiff Base Ligand
;
_journal_name_full 'Inorganic Chemistry'
_journal_page_first 5848
_journal_page_last 5860
_journal_paper_doi 10.1021/ic9001863
_journal_volume 48
_journal_year 2009
_chemical_formula_sum 'C22 H30 N6 Ni2 O8'
_chemical_formula_weight 623.94
_chemical_name_systematic
; 
 ? 
;
_space_group_IT_number 68
_symmetry_cell_setting orthorhombic
_symmetry_space_group_name_Hall '-C 2a 2ac'
_symmetry_space_group_name_H-M 'C c c a :2'
_atom_sites_solution_hydrogens geom
_atom_sites_solution_primary direct
_atom_sites_solution_secondary difmap
_audit_creation_method SHELXL-97
_cell_angle_alpha 90.00
_cell_angle_beta 90.00
_cell_angle_gamma 90.00
_cell_formula_units_Z 8
_cell_length_a 15.6192(18)
_cell_length_b 19.3293(12)
_cell_length_c 16.980(4)
_cell_measurement_reflns_used 11352
_cell_measurement_temperature 150(2)
_cell_measurement_theta_max 29.99
_cell_measurement_theta_min 2.61
_cell_volume 5126.4(14)
_computing_cell_refinement 'Crysalis, Oxford Diffraction'
_computing_data_collection 'Crysalis, Oxford Diffraction'
_computing_data_reduction 'Crysalis, Oxford Diffraction'
_computing_molecular_graphics PLATON(Spek,2004)
_computing_structure_refinement 'SHELXL-97 (Sheldrick, 1997)'
_computing_structure_solution 'SHELXS-97 (Sheldrick, 1997)'
_diffrn_ambient_temperature 150(2)
_diffrn_measured_fraction_theta_full 0.990
_diffrn_measured_fraction_theta_max 0.990
_diffrn_measurement_device 'Oxford Diffaction X-Calibur System'
_diffrn_measurement_method '321 frames, counting time 10 s.'
_diffrn_radiation_monochromator graphite
_diffrn_radiation_source 'fine-focus sealed tube'
_diffrn_radiation_type MoK\a
_diffrn_radiation_wavelength 0.71073
_diffrn_reflns_av_R_equivalents 0.0914
_diffrn_reflns_av_sigmaI/netI 0.2392
_diffrn_reflns_limit_h_max 21
_diffrn_reflns_limit_h_min -16
_diffrn_reflns_limit_k_max 27
_diffrn_reflns_limit_k_min -14
_diffrn_reflns_limit_l_max 23
_diffrn_reflns_limit_l_min -21
_diffrn_reflns_number 11352
_diffrn_reflns_theta_full 29.99
_diffrn_reflns_theta_max 29.99
_diffrn_reflns_theta_min 2.61
_diffrn_standards_decay_% n/a
_diffrn_standards_interval_count n/a
_diffrn_standards_interval_time n/a
_diffrn_standards_number n/a
_exptl_absorpt_coefficient_mu 1.528
_exptl_absorpt_correction_T_max 1.000
_exptl_absorpt_correction_T_min 0.849
_exptl_absorpt_correction_type empirical
_exptl_absorpt_process_details 'ABSPACK, Oxford Diffraction Ltd'
_exptl_crystal_colour 'petrol blue'
_exptl_crystal_density_diffrn 1.617
_exptl_crystal_density_method 'not measured'
_exptl_crystal_description plate
_exptl_crystal_F_000 2592
_exptl_crystal_size_max 0.17
_exptl_crystal_size_mid 0.17
_exptl_crystal_size_min 0.03
_refine_diff_density_max 1.026
_refine_diff_density_min -0.444
_refine_diff_density_rms 0.102
_refine_ls_extinction_method none
_refine_ls_goodness_of_fit_ref 0.714
_refine_ls_hydrogen_treatment constr
_refine_ls_matrix_type full
_refine_ls_number_parameters 173
_refine_ls_number_reflns 3714
_refine_ls_number_restraints 0
_refine_ls_restrained_S_all 0.714
_refine_ls_R_factor_all 0.1193
_refine_ls_R_factor_gt 0.0465
_refine_ls_shift/su_max 0.000
_refine_ls_shift/su_mean 0.000
_refine_ls_structure_factor_coef Fsqd
_refine_ls_weighting_details
;
_refine_ls_weighting_details 
  w=1/[\s^2^(Fo^2^)+(0.0377P)^2^+0.0000P] where P=(Fo^2^+2Fc^2^)/3 
;
_refine_ls_weighting_scheme calc
_refine_ls_wR_factor_gt 0.0867
_refine_ls_wR_factor_ref 0.0984
_reflns_number_gt 1287
_reflns_number_total 3714
_reflns_threshold_expression >2sigma(I)
_cod_data_source_file ic9001863_si_001_2.cif
_cod_data_source_block 2
_cod_original_cell_volume 5126.4(15)
_cod_original_sg_symbol_H-M 'C c c a'
_cod_database_code 4302463

loop_
_symmetry_equiv_pos_as_xyz
'x, y, z'
'-x+1/2, -y, z'
'-x, y, -z+1/2'
'x+1/2, -y, -z+1/2'
'x+1/2, y+1/2, z'
'-x+1, -y+1/2, z'
'-x+1/2, y+1/2, -z+1/2'
'x+1, -y+1/2, -z+1/2'
'-x, -y, -z'
'x-1/2, y, -z'
'x, -y, z-1/2'
'-x-1/2, y, z-1/2'
'-x+1/2, -y+1/2, -z'
'x, y+1/2, -z'
'x+1/2, -y+1/2, z-1/2'
'-x, y+1/2, z-1/2'

loop_
_atom_site_label
_atom_site_type_symbol
_atom_site_fract_x
_atom_site_fract_y
_atom_site_fract_z
_atom_site_U_iso_or_equiv
_atom_site_adp_type
_atom_site_occupancy
_atom_site_symmetry_multiplicity
_atom_site_calc_flag
_atom_site_refinement_flags
_atom_site_disorder_assembly
_atom_site_disorder_group
Ni1 Ni 0.48001(3) 0.569317(19) -0.04327(3) 0.02136(14) Uani 1 1 d . . .
O11 O 0.44536(14) 0.46927(10) -0.04738(16) 0.0225(6) Uani 1 1 d . . .
N19 N 0.40086(17) 0.59366(14) -0.13106(19) 0.0249(8) Uani 1 1 d . . .
N23 N 0.39132(15) 0.61192(12) 0.03295(19) 0.0220(7) Uani 1 1 d . . .
H23 H 0.4165 0.6141 0.0812 0.026 Uiso 1 1 calc R . .
C12 C 0.4171(2) 0.43770(17) -0.1117(2) 0.0218(8) Uani 1 1 d . . .
C17 C 0.3821(2) 0.47447(17) -0.1767(2) 0.0239(9) Uani 1 1 d . . .
C16 C 0.3528(2) 0.43744(19) -0.2426(2) 0.0325(10) Uani 1 1 d . . .
H16 H 0.3303 0.4617 -0.2851 0.039 Uiso 1 1 calc R . .
C15 C 0.3565(2) 0.36627(18) -0.2460(3) 0.0324(10) Uani 1 1 d . . .
H15 H 0.3367 0.3427 -0.2902 0.039 Uiso 1 1 calc R . .
C14 C 0.3899(2) 0.33076(19) -0.1827(2) 0.0302(10) Uani 1 1 d . . .
H14 H 0.3931 0.2827 -0.1844 0.036 Uiso 1 1 calc R . .
C13 C 0.4188(2) 0.36539(16) -0.1172(2) 0.0263(9) Uani 1 1 d . . .
H13 H 0.4401 0.3400 -0.0751 0.032 Uiso 1 1 calc R . .
C20 C 0.3746(2) 0.66615(18) -0.1401(3) 0.0334(11) Uani 1 1 d . . .
H20A H 0.3402 0.6712 -0.1873 0.040 Uiso 1 1 calc R . .
H20B H 0.4249 0.6952 -0.1455 0.040 Uiso 1 1 calc R . .
C21 C 0.3228(2) 0.68908(18) -0.0681(2) 0.0335(11) Uani 1 1 d . . .
H21A H 0.3053 0.7367 -0.0759 0.040 Uiso 1 1 calc R . .
H21B H 0.2711 0.6613 -0.0656 0.040 Uiso 1 1 calc R . .
C22 C 0.3680(2) 0.68396(17) 0.0104(2) 0.0291(10) Uani 1 1 d . . .
H22A H 0.4197 0.7117 0.0084 0.035 Uiso 1 1 calc R . .
H22B H 0.3312 0.7033 0.0508 0.035 Uiso 1 1 calc R . .
C231 C 0.3141(2) 0.56776(16) 0.0411(2) 0.0262(8) Uani 1 1 d . . .
H23C H 0.3301 0.5237 0.0626 0.039 Uiso 1 1 calc R . .
H23D H 0.2883 0.5612 -0.0097 0.039 Uiso 1 1 calc R . .
H23E H 0.2739 0.5898 0.0757 0.039 Uiso 1 1 calc R . .
C18 C 0.3704(2) 0.54952(18) -0.1798(2) 0.0282(10) Uani 1 1 d . . .
H18 H 0.3377 0.5668 -0.2212 0.034 Uiso 1 1 calc R . .
N43 N 0.60370(19) 0.62565(15) -0.1178(2) 0.0261(8) Uani 1 1 d . . .
O41 O 0.58600(14) 0.56199(11) -0.12662(15) 0.0283(6) Uani 1 1 d . . .
O42 O 0.55808(15) 0.65835(11) -0.06771(15) 0.0265(6) Uani 1 1 d . . .
O44 O 0.66044(15) 0.65460(13) -0.15494(18) 0.0381(7) Uani 1 1 d . . .

loop_
_atom_site_aniso_label
_atom_site_aniso_U_11
_atom_site_aniso_U_22
_atom_site_aniso_U_33
_atom_site_aniso_U_23
_atom_site_aniso_U_13
_atom_site_aniso_U_12
Ni1 0.0204(2) 0.01507(19) 0.0286(3) -0.0007(2) -0.0006(2) 0.00017(19)
O11 0.0251(12) 0.0130(11) 0.0293(17) -0.0029(12) -0.0032(13) 0.0021(9)
N19 0.0259(17) 0.0212(15) 0.027(2) -0.0003(14) 0.0034(15) 0.0006(13)
N23 0.0211(15) 0.0181(14) 0.027(2) -0.0021(13) 0.0010(14) -0.0014(12)
C12 0.0197(19) 0.0202(18) 0.026(2) -0.0025(18) 0.0039(16) -0.0079(15)
C17 0.025(2) 0.0222(19) 0.025(3) -0.0031(17) -0.0011(18) -0.0030(15)
C16 0.034(3) 0.035(2) 0.029(3) 0.008(2) -0.0031(18) -0.003(2)
C15 0.041(3) 0.029(2) 0.027(3) -0.009(2) -0.004(2) -0.0038(19)
C14 0.033(2) 0.030(2) 0.027(3) -0.0032(19) 0.0034(19) 0.0008(18)
C13 0.021(2) 0.0213(19) 0.037(3) -0.0027(18) 0.0003(18) -0.0030(15)
C20 0.025(2) 0.025(2) 0.050(3) 0.004(2) -0.006(2) 0.0028(17)
C21 0.029(2) 0.0232(19) 0.049(3) 0.0035(19) -0.004(2) 0.0049(16)
C22 0.025(2) 0.0223(17) 0.040(3) -0.0017(18) 0.0063(19) 0.0032(16)
C231 0.0204(18) 0.0215(16) 0.037(2) -0.0003(19) 0.0043(19) -0.0013(15)
C18 0.024(2) 0.036(2) 0.024(3) 0.0014(19) -0.0045(18) 0.0039(17)
N43 0.0269(19) 0.0221(16) 0.029(2) -0.0012(15) -0.0065(16) 0.0011(14)
O41 0.0279(14) 0.0208(13) 0.0363(19) -0.0034(13) 0.0030(12) 0.0028(11)
O42 0.0246(14) 0.0233(12) 0.0315(19) 0.0004(12) 0.0059(12) 0.0004(11)
O44 0.0314(16) 0.0391(16) 0.044(2) 0.0043(14) 0.0134(15) -0.0075(13)

loop_
_atom_type_symbol
_atom_type_description
_atom_type_scat_dispersion_real
_atom_type_scat_dispersion_imag
_atom_type_scat_source
C C 0.0033 0.0016 'International Tables Vol C Tables 4.2.6.8 and 6.1.1.4'
H H 0.0000 0.0000 'International Tables Vol C Tables 4.2.6.8 and 6.1.1.4'
O O 0.0106 0.0060 'International Tables Vol C Tables 4.2.6.8 and 6.1.1.4'
Ni Ni 0.3393 1.1124 'International Tables Vol C Tables 4.2.6.8 and 6.1.1.4'
N N 0.0061 0.0033 'International Tables Vol C Tables 4.2.6.8 and 6.1.1.4'

loop_
_geom_angle_atom_site_label_1
_geom_angle_atom_site_label_2
_geom_angle_atom_site_label_3
_geom_angle
_geom_angle_site_symmetry_1
_geom_angle_site_symmetry_3
_geom_angle_publ_flag
N19 Ni1 O11 91.96(11) . . ?
N19 Ni1 N23 87.63(12) . . ?
O11 Ni1 N23 102.98(10) . . ?
N19 Ni1 O11 172.15(10) . 9_665 ?
O11 Ni1 O11 80.25(10) . 9_665 ?
N23 Ni1 O11 93.17(11) . 9_665 ?
N19 Ni1 O42 91.06(10) . . ?
O11 Ni1 O42 156.43(9) . . ?
N23 Ni1 O42 100.49(10) . . ?
O11 Ni1 O42 96.47(9) 9_665 . ?
N19 Ni1 O41 90.04(11) . . ?
O11 Ni1 O41 96.85(9) . . ?
N23 Ni1 O41 160.09(9) . . ?
O11 Ni1 O41 91.82(9) 9_665 . ?
O42 Ni1 O41 59.77(9) . . ?
C12 O11 Ni1 124.1(2) . . ?
C12 O11 Ni1 129.3(2) . 9_665 ?
Ni1 O11 Ni1 99.75(10) . 9_665 ?
C18 N19 C20 117.7(3) . . ?
C18 N19 Ni1 123.8(3) . . ?
C20 N19 Ni1 118.5(2) . . ?
C231 N23 C22 111.3(2) . . ?
C231 N23 Ni1 112.0(2) . . ?
C22 N23 Ni1 112.0(2) . . ?
C231 N23 H23 107.1 . . ?
C22 N23 H23 107.1 . . ?
Ni1 N23 H23 107.1 . . ?
O11 C12 C13 120.5(3) . . ?
O11 C12 C17 122.5(3) . . ?
C13 C12 C17 117.0(3) . . ?
C16 C17 C12 119.2(3) . . ?
C16 C17 C18 115.8(3) . . ?
C12 C17 C18 124.9(3) . . ?
C15 C16 C17 122.0(4) . . ?
C15 C16 H16 119.0 . . ?
C17 C16 H16 119.0 . . ?
C16 C15 C14 118.7(4) . . ?
C16 C15 H15 120.7 . . ?
C14 C15 H15 120.7 . . ?
C13 C14 C15 120.9(3) . . ?
C13 C14 H14 119.6 . . ?
C15 C14 H14 119.6 . . ?
C14 C13 C12 122.2(4) . . ?
C14 C13 H13 118.9 . . ?
C12 C13 H13 118.9 . . ?
N19 C20 C21 109.9(3) . . ?
N19 C20 H20A 109.7 . . ?
C21 C20 H20A 109.7 . . ?
N19 C20 H20B 109.7 . . ?
C21 C20 H20B 109.7 . . ?
H20A C20 H20B 108.2 . . ?
C22 C21 C20 115.9(3) . . ?
C22 C21 H21A 108.3 . . ?
C20 C21 H21A 108.3 . . ?
C22 C21 H21B 108.3 . . ?
C20 C21 H21B 108.3 . . ?
H21A C21 H21B 107.4 . . ?
N23 C22 C21 113.7(3) . . ?
N23 C22 H22A 108.8 . . ?
C21 C22 H22A 108.8 . . ?
N23 C22 H22B 108.8 . . ?
C21 C22 H22B 108.8 . . ?
H22A C22 H22B 107.7 . . ?
N23 C231 H23C 109.5 . . ?
N23 C231 H23D 109.5 . . ?
H23C C231 H23D 109.5 . . ?
N23 C231 H23E 109.5 . . ?
H23C C231 H23E 109.5 . . ?
H23D C231 H23E 109.5 . . ?
N19 C18 C17 126.2(4) . . ?
N19 C18 H18 116.9 . . ?
C17 C18 H18 116.9 . . ?
O44 N43 O41 122.7(3) . . ?
O44 N43 O42 121.4(3) . . ?
O41 N43 O42 115.9(3) . . ?
N43 O41 Ni1 91.48(19) . . ?
N43 O42 Ni1 92.80(19) . . ?

loop_
_geom_bond_atom_site_label_1
_geom_bond_atom_site_label_2
_geom_bond_distance
_geom_bond_site_symmetry_2
_geom_bond_publ_flag
Ni1 N19 1.993(3) . ?
Ni1 O11 2.0093(19) . ?
Ni1 N23 2.067(3) . ?
Ni1 O11 2.070(3) 9_665 ?
Ni1 O42 2.150(2) . ?
Ni1 O41 2.183(2) . ?
O11 C12 1.327(4) . ?
O11 Ni1 2.070(3) 9_665 ?
N19 C18 1.281(4) . ?
N19 C20 1.468(4) . ?
N23 C231 1.484(4) . ?
N23 C22 1.490(4) . ?
N23 H23 0.9100 . ?
C12 C13 1.401(4) . ?
C12 C17 1.422(5) . ?
C17 C16 1.404(5) . ?
C17 C18 1.463(4) . ?
C16 C15 1.378(5) . ?
C16 H16 0.9300 . ?
C15 C14 1.378(5) . ?
C15 H15 0.9300 . ?
C14 C13 1.374(5) . ?
C14 H14 0.9300 . ?
C13 H13 0.9300 . ?
C20 C21 1.532(5) . ?
C20 H20A 0.9700 . ?
C20 H20B 0.9700 . ?
C21 C22 1.511(5) . ?
C21 H21A 0.9700 . ?
C21 H21B 0.9700 . ?
C22 H22A 0.9700 . ?
C22 H22B 0.9700 . ?
C231 H23C 0.9600 . ?
C231 H23D 0.9600 . ?
C231 H23E 0.9600 . ?
C18 H18 0.9300 . ?
N43 O44 1.223(3) . ?
N43 O41 1.270(3) . ?
N43 O42 1.277(4) . ?
